data_7111941
loop_
_publ_author_name
'Christina Eller'
'Kathrin Bussmann'
'Gerald Kehr'
'Birgit Wibbeling'
'Constantin G. Daniliuc'
'Gerhard Erker'

_publ_section_title
;
 Ethene/alkyne exchange reaction at an intramolecular frustrated Lewis
 pair
;
_journal_name_full Chem.Commun.
_journal_page_first 1980
_journal_paper_doi 10.1039/c3cc47769j
_journal_volume 50
_journal_year 2014
_chemical_formula_sum 'C25 H18 B F10 N S'
_chemical_formula_weight 565.27
_chemical_name_systematic
; 
 ? 
;
_space_group_IT_number 2
_symmetry_cell_setting triclinic
_symmetry_space_group_name_Hall '-P 1'
_symmetry_space_group_name_H-M 'P -1'
_atom_sites_solution_hydrogens geom
_atom_sites_solution_primary direct
_atom_sites_solution_secondary difmap
_audit_creation_method SHELXL-97
_cell_angle_alpha 99.483(6)
_cell_angle_beta 110.618(5)
_cell_angle_gamma 107.209(5)
_cell_formula_units_Z 2
_cell_length_a 10.6470(10)
_cell_length_b 10.7328(7)
_cell_length_c 12.4320(10)
_cell_measurement_reflns_used 3663
_cell_measurement_temperature 223(2)
_cell_measurement_theta_max 68.25
_cell_measurement_theta_min 0.88
_cell_volume 1211.29(19)
_computing_cell_refinement 'Collect (Nonius B.V., 1998)'
_computing_data_collection 'Collect (Nonius B.V., 1998)'
_computing_data_reduction 'Denzo-SMN (Otwinowski & Minor, 1997)'
_computing_molecular_graphics 'XP (BrukerAXS, 2000)'
_computing_publication_material 'SHELXL-97 (Sheldrick, 1997)'
_computing_structure_refinement 'SHELXL-97 (Sheldrick, 1997)'
_computing_structure_solution 'SHELXS-97 (Sheldrick, 1990)'
_diffrn_ambient_temperature 223(2)
_diffrn_measured_fraction_theta_full 0.974
_diffrn_measured_fraction_theta_max 0.974
_diffrn_measurement_device_type 'Nonius KappaCCD APEXII'
_diffrn_measurement_method '\w and \f scans'
_diffrn_radiation_monochromator graphite
_diffrn_radiation_source 'fine-focus sealed tube'
_diffrn_radiation_type CuK\a
_diffrn_radiation_wavelength 1.54178
_diffrn_reflns_av_R_equivalents 0.033
_diffrn_reflns_av_sigmaI/netI 0.0234
_diffrn_reflns_limit_h_max 12
_diffrn_reflns_limit_h_min -11
_diffrn_reflns_limit_k_max 12
_diffrn_reflns_limit_k_min -12
_diffrn_reflns_limit_l_max 14
_diffrn_reflns_limit_l_min -14
_diffrn_reflns_number 13830
_diffrn_reflns_theta_full 66.49
_diffrn_reflns_theta_max 66.49
_diffrn_reflns_theta_min 4.52
_exptl_absorpt_coefficient_mu 2.051
_exptl_absorpt_correction_T_max 0.8211
_exptl_absorpt_correction_T_min 0.5338
_exptl_absorpt_correction_type multi-scan
_exptl_absorpt_process_details 'Denzo (Otwinowski, Borek, Majewski & Minor, 2003)'
_exptl_crystal_colour colourless
_exptl_crystal_density_diffrn 1.550
_exptl_crystal_density_method 'not measured'
_exptl_crystal_description plate
_exptl_crystal_F_000 572
_exptl_crystal_size_max 0.35
_exptl_crystal_size_mid 0.20
_exptl_crystal_size_min 0.10
_refine_diff_density_max 0.261
_refine_diff_density_min -0.233
_refine_diff_density_rms 0.038
_refine_ls_extinction_method none
_refine_ls_goodness_of_fit_ref 1.038
_refine_ls_hydrogen_treatment constr
_refine_ls_matrix_type full
_refine_ls_number_parameters 346
_refine_ls_number_reflns 4154
_refine_ls_number_restraints 0
_refine_ls_restrained_S_all 1.038
_refine_ls_R_factor_all 0.0369
_refine_ls_R_factor_gt 0.0352
_refine_ls_shift/su_max 0.000
_refine_ls_shift/su_mean 0.000
_refine_ls_structure_factor_coef Fsqd
_refine_ls_weighting_details 'calc w=1/[\s^2^(Fo^2^)+(0.0558P)^2^+0.3739P] where P=(Fo^2^+2Fc^2^)/3'
_refine_ls_weighting_scheme calc
_refine_ls_wR_factor_gt 0.0979
_refine_ls_wR_factor_ref 0.0998
_reflns_number_gt 3915
_reflns_number_total 4154
_reflns_threshold_expression >2sigma(I)
_cod_data_source_file c3cc47769j.txt
_cod_data_source_block erk6147
_cod_original_cell_volume 1211.29(17)
_cod_original_sg_symbol_H-M P-1
_cod_database_code 7111941

loop_
_symmetry_equiv_pos_as_xyz
'x, y, z'
'-x, -y, -z'

loop_
_atom_site_label
_atom_site_type_symbol
_atom_site_fract_x
_atom_site_fract_y
_atom_site_fract_z
_atom_site_U_iso_or_equiv
_atom_site_adp_type
_atom_site_occupancy
_atom_site_symmetry_multiplicity
_atom_site_calc_flag
_atom_site_refinement_flags
S1 S 0.48328(5) 0.95798(4) 0.22377(3) 0.04430(14) Uani 1 1 d .
C1 C 0.32958(17) 0.93155(16) 0.08676(13) 0.0369(3) Uani 1 1 d .
H1A H 0.2386 0.8896 0.0936 0.044 Uiso 1 1 calc R
H1B H 0.3342 1.0190 0.0712 0.044 Uiso 1 1 calc R
C2 C 0.33672(16) 0.83699(15) -0.01519(13) 0.0333(3) Uani 1 1 d .
H2A H 0.3401 0.7535 0.0057 0.040 Uiso 1 1 calc R
H2B H 0.4272 0.8823 -0.0217 0.040 Uiso 1 1 calc R
C3 C 0.19577(16) 0.93669(15) -0.17222(13) 0.0340(3) Uani 1 1 d .
N4 N 0.19838(14) 1.03785(13) -0.19059(12) 0.0369(3) Uani 1 1 d .
C5 C 0.18668(19) 1.16075(17) -0.22388(16) 0.0447(4) Uani 1 1 d .
C6 C 0.1756(3) 1.1383(2) -0.3512(2) 0.0722(6) Uani 1 1 d .
H6A H 0.2634 1.1298 -0.3522 0.108 Uiso 1 1 calc R
H6B H 0.1637 1.2154 -0.3786 0.108 Uiso 1 1 calc R
H6C H 0.0925 1.0552 -0.4043 0.108 Uiso 1 1 calc R
C7 C 0.3230(2) 1.28274(19) -0.1362(2) 0.0620(5) Uani 1 1 d .
H7A H 0.3325 1.2899 -0.0547 0.093 Uiso 1 1 calc R
H7B H 0.3166 1.3655 -0.1550 0.093 Uiso 1 1 calc R
H7C H 0.4071 1.2709 -0.1428 0.093 Uiso 1 1 calc R
C8 C 0.0510(3) 1.1698(2) -0.2149(3) 0.0748(7) Uani 1 1 d .
H8A H -0.0330 1.0895 -0.2718 0.112 Uiso 1 1 calc R
H8B H 0.0394 1.2511 -0.2335 0.112 Uiso 1 1 calc R
H8C H 0.0600 1.1746 -0.1338 0.112 Uiso 1 1 calc R
C11 C 0.47585(18) 1.07155(16) 0.33918(14) 0.0396(4) Uani 1 1 d .
C12 C 0.3648(2) 1.1180(2) 0.32365(18) 0.0538(4) Uani 1 1 d .
H12 H 0.2861 1.0896 0.2477 0.065 Uiso 1 1 calc R
C13 C 0.3706(3) 1.2076(2) 0.4218(2) 0.0713(6) Uani 1 1 d .
H13 H 0.2960 1.2407 0.4111 0.086 Uiso 1 1 calc R
C14 C 0.4831(3) 1.2483(2) 0.5334(2) 0.0681(6) Uani 1 1 d .
H14 H 0.4855 1.3086 0.5988 0.082 Uiso 1 1 calc R
C15 C 0.5923(2) 1.20062(18) 0.54944(16) 0.0574(5) Uani 1 1 d .
H15 H 0.6692 1.2278 0.6263 0.069 Uiso 1 1 calc R
C16 C 0.5904(2) 1.11274(17) 0.45346(15) 0.0465(4) Uani 1 1 d .
H16 H 0.6660 1.0808 0.4651 0.056 Uiso 1 1 calc R
B1 B 0.20055(18) 0.79452(16) -0.14613(15) 0.0323(3) Uani 1 1 d .
C21 C 0.04710(16) 0.70510(15) -0.14433(12) 0.0331(3) Uani 1 1 d .
F22 F -0.04298(12) 0.88188(11) -0.13324(12) 0.0600(3) Uani 1 1 d .
C22 C -0.06015(18) 0.75008(17) -0.13877(15) 0.0417(4) Uani 1 1 d .
F23 F -0.28449(13) 0.72232(14) -0.12947(14) 0.0744(4) Uani 1 1 d .
C23 C -0.18655(19) 0.6699(2) -0.13655(17) 0.0485(4) Uani 1 1 d .
F24 F -0.33300(12) 0.45667(13) -0.13685(12) 0.0696(3) Uani 1 1 d .
C24 C -0.21121(19) 0.53612(19) -0.13964(16) 0.0487(4) Uani 1 1 d .
F25 F -0.12956(12) 0.35555(10) -0.14521(10) 0.0573(3) Uani 1 1 d .
C25 C -0.10834(18) 0.48581(16) -0.14367(14) 0.0421(4) Uani 1 1 d .
F26 F 0.11554(11) 0.51438(9) -0.14533(9) 0.0463(2) Uani 1 1 d .
C26 C 0.01708(17) 0.56955(15) -0.14530(13) 0.0360(3) Uani 1 1 d .
C31 C 0.21743(16) 0.71289(14) -0.26141(13) 0.0328(3) Uani 1 1 d .
F32 F 0.03270(11) 0.76261(10) -0.39871(8) 0.0483(2) Uani 1 1 d .
C32 C 0.12963(17) 0.70116(15) -0.37886(14) 0.0368(3) Uani 1 1 d .
F33 F 0.04654(13) 0.62611(11) -0.59061(8) 0.0581(3) Uani 1 1 d .
C33 C 0.13298(19) 0.62935(16) -0.47984(14) 0.0428(4) Uani 1 1 d .
F34 F 0.22840(14) 0.48898(11) -0.56438(9) 0.0618(3) Uani 1 1 d .
C34 C 0.2256(2) 0.56158(16) -0.46714(15) 0.0445(4) Uani 1 1 d .
F35 F 0.40711(13) 0.50395(12) -0.33884(11) 0.0627(3) Uani 1 1 d .
C35 C 0.31551(19) 0.56982(16) -0.35334(16) 0.0436(4) Uani 1 1 d .
F36 F 0.40252(11) 0.64549(11) -0.14630(8) 0.0504(3) Uani 1 1 d .
C36 C 0.31112(17) 0.64492(16) -0.25394(14) 0.0374(3) Uani 1 1 d .

loop_
_atom_site_aniso_label
_atom_site_aniso_U_11
_atom_site_aniso_U_22
_atom_site_aniso_U_33
_atom_site_aniso_U_23
_atom_site_aniso_U_13
_atom_site_aniso_U_12
S1 0.0432(2) 0.0522(3) 0.0319(2) 0.00390(17) 0.01030(17) 0.02237(19)
C1 0.0380(8) 0.0363(8) 0.0332(8) 0.0083(6) 0.0131(6) 0.0137(7)
C2 0.0336(8) 0.0302(7) 0.0341(7) 0.0089(6) 0.0138(6) 0.0107(6)
C3 0.0320(7) 0.0351(8) 0.0334(7) 0.0095(6) 0.0134(6) 0.0120(6)
N4 0.0378(7) 0.0335(7) 0.0412(7) 0.0140(6) 0.0167(6) 0.0146(5)
C5 0.0481(10) 0.0350(8) 0.0553(10) 0.0215(7) 0.0194(8) 0.0205(7)
C6 0.0968(17) 0.0671(13) 0.0545(12) 0.0340(11) 0.0233(12) 0.0360(13)
C7 0.0658(13) 0.0374(9) 0.0730(13) 0.0168(9) 0.0242(11) 0.0129(9)
C8 0.0631(13) 0.0611(13) 0.121(2) 0.0414(13) 0.0429(14) 0.0393(11)
C11 0.0470(9) 0.0333(8) 0.0355(8) 0.0096(6) 0.0198(7) 0.0090(7)
C12 0.0652(12) 0.0552(11) 0.0476(10) 0.0133(8) 0.0271(9) 0.0293(9)
C13 0.0924(17) 0.0692(14) 0.0711(14) 0.0156(11) 0.0478(13) 0.0432(13)
C14 0.1010(18) 0.0482(11) 0.0559(12) 0.0042(9) 0.0470(13) 0.0190(12)
C15 0.0724(13) 0.0398(9) 0.0379(9) 0.0033(7) 0.0230(9) -0.0028(9)
C16 0.0511(10) 0.0383(9) 0.0379(9) 0.0085(7) 0.0173(8) 0.0043(7)
B1 0.0341(9) 0.0295(8) 0.0330(8) 0.0100(7) 0.0135(7) 0.0124(7)
C21 0.0329(8) 0.0343(8) 0.0275(7) 0.0090(6) 0.0102(6) 0.0099(6)
F22 0.0561(6) 0.0501(6) 0.1005(9) 0.0365(6) 0.0475(6) 0.0311(5)
C22 0.0399(9) 0.0428(9) 0.0457(9) 0.0181(7) 0.0191(7) 0.0167(7)
F23 0.0548(7) 0.0933(9) 0.1124(10) 0.0566(8) 0.0544(7) 0.0413(7)
C23 0.0381(9) 0.0621(11) 0.0547(10) 0.0265(9) 0.0241(8) 0.0216(8)
F24 0.0438(6) 0.0796(8) 0.0803(8) 0.0381(7) 0.0298(6) 0.0048(6)
C24 0.0359(9) 0.0567(11) 0.0430(9) 0.0198(8) 0.0154(7) 0.0025(8)
F25 0.0634(7) 0.0366(5) 0.0588(6) 0.0170(5) 0.0236(5) 0.0032(5)
C25 0.0444(9) 0.0354(8) 0.0331(8) 0.0109(6) 0.0110(7) 0.0039(7)
F26 0.0528(6) 0.0356(5) 0.0562(6) 0.0173(4) 0.0263(5) 0.0189(4)
C26 0.0385(8) 0.0347(8) 0.0290(7) 0.0080(6) 0.0119(6) 0.0104(6)
C31 0.0337(8) 0.0276(7) 0.0326(7) 0.0087(6) 0.0134(6) 0.0068(6)
F32 0.0480(5) 0.0508(6) 0.0402(5) 0.0155(4) 0.0083(4) 0.0228(5)
C32 0.0370(8) 0.0318(7) 0.0367(8) 0.0124(6) 0.0135(7) 0.0085(6)
F33 0.0703(7) 0.0571(6) 0.0300(5) 0.0123(4) 0.0119(5) 0.0138(5)
C33 0.0485(9) 0.0366(8) 0.0301(8) 0.0097(6) 0.0134(7) 0.0030(7)
F34 0.0827(8) 0.0502(6) 0.0469(6) -0.0002(5) 0.0372(6) 0.0145(6)
C34 0.0544(10) 0.0341(8) 0.0384(9) 0.0033(7) 0.0252(8) 0.0058(7)
F35 0.0711(7) 0.0611(7) 0.0672(7) 0.0101(5) 0.0339(6) 0.0399(6)
C35 0.0464(9) 0.0359(8) 0.0505(10) 0.0086(7) 0.0251(8) 0.0154(7)
F36 0.0532(6) 0.0585(6) 0.0405(5) 0.0106(4) 0.0124(4) 0.0340(5)
C36 0.0394(8) 0.0351(8) 0.0338(8) 0.0091(6) 0.0130(7) 0.0129(7)

loop_
_atom_type_symbol
_atom_type_description
_atom_type_scat_dispersion_real
_atom_type_scat_dispersion_imag
_atom_type_scat_source
C C 0.0181 0.0091 'International Tables Vol C Tables 4.2.6.8 and 6.1.1.4'
H H 0.0000 0.0000 'International Tables Vol C Tables 4.2.6.8 and 6.1.1.4'
B B 0.0090 0.0039 'International Tables Vol C Tables 4.2.6.8 and 6.1.1.4'
N N 0.0311 0.0180 'International Tables Vol C Tables 4.2.6.8 and 6.1.1.4'
F F 0.0727 0.0534 'International Tables Vol C Tables 4.2.6.8 and 6.1.1.4'
S S 0.3331 0.5567 'International Tables Vol C Tables 4.2.6.8 and 6.1.1.4'

loop_
_geom_angle_atom_site_label_1
_geom_angle_atom_site_label_2
_geom_angle_atom_site_label_3
_geom_angle
C11 S1 C1 106.19(8)
C2 C1 S1 107.04(10)
C2 C1 H1A 110.3
S1 C1 H1A 110.3
C2 C1 H1B 110.3
S1 C1 H1B 110.3
H1A C1 H1B 108.6
C1 C2 B1 114.16(12)
C1 C2 H2A 108.7
B1 C2 H2A 108.7
C1 C2 H2B 108.7
B1 C2 H2B 108.7
H2A C2 H2B 107.6
N4 C3 B1 176.92(15)
C3 N4 C5 174.20(15)
N4 C5 C8 105.75(15)
N4 C5 C7 107.96(14)
C8 C5 C7 112.34(17)
N4 C5 C6 106.38(14)
C8 C5 C6 112.99(19)
C7 C5 C6 110.98(18)
C5 C6 H6A 109.5
C5 C6 H6B 109.5
H6A C6 H6B 109.5
C5 C6 H6C 109.5
H6A C6 H6C 109.5
H6B C6 H6C 109.5
C5 C7 H7A 109.5
C5 C7 H7B 109.5
H7A C7 H7B 109.5
C5 C7 H7C 109.5
H7A C7 H7C 109.5
H7B C7 H7C 109.5
C5 C8 H8A 109.5
C5 C8 H8B 109.5
H8A C8 H8B 109.5
C5 C8 H8C 109.5
H8A C8 H8C 109.5
H8B C8 H8C 109.5
C12 C11 C16 119.49(16)
C12 C11 S1 124.41(13)
C16 C11 S1 116.09(13)
C11 C12 C13 119.3(2)
C11 C12 H12 120.4
C13 C12 H12 120.4
C14 C13 C12 121.2(2)
C14 C13 H13 119.4
C12 C13 H13 119.4
C13 C14 C15 119.68(18)
C13 C14 H14 120.2
C15 C14 H14 120.2
C14 C15 C16 120.55(19)
C14 C15 H15 119.7
C16 C15 H15 119.7
C15 C16 C11 119.85(19)
C15 C16 H16 120.1
C11 C16 H16 120.1
C3 B1 C2 106.32(12)
C3 B1 C21 109.94(12)
C2 B1 C21 110.93(12)
C3 B1 C31 104.45(12)
C2 B1 C31 115.30(12)
C21 B1 C31 109.58(12)
C22 C21 C26 113.38(14)
C22 C21 B1 127.13(13)
C26 C21 B1 119.46(13)
F22 C22 C23 115.88(15)
F22 C22 C21 119.76(14)
C23 C22 C21 124.35(16)
F23 C23 C24 119.85(16)
F23 C23 C22 120.54(17)
C24 C23 C22 119.61(16)
F24 C24 C25 120.55(17)
F24 C24 C23 120.54(17)
C25 C24 C23 118.90(15)
F25 C25 C24 119.84(15)
F25 C25 C26 120.43(16)
C24 C25 C26 119.73(15)
F26 C26 C25 116.43(14)
F26 C26 C21 119.55(14)
C25 C26 C21 124.01(15)
C36 C31 C32 113.58(14)
C36 C31 B1 125.33(13)
C32 C31 B1 121.01(13)
F32 C32 C33 116.22(14)
F32 C32 C31 119.51(14)
C33 C32 C31 124.27(15)
F33 C33 C34 119.94(15)
F33 C33 C32 120.45(16)
C34 C33 C32 119.61(15)
F34 C34 C35 120.73(16)
F34 C34 C33 120.47(16)
C35 C34 C33 118.80(14)
F35 C35 C34 119.77(15)
F35 C35 C36 120.21(15)
C34 C35 C36 120.02(15)
F36 C36 C35 115.45(14)
F36 C36 C31 120.83(13)
C35 C36 C31 123.69(15)

loop_
_geom_bond_atom_site_label_1
_geom_bond_atom_site_label_2
_geom_bond_distance
S1 C11 1.7639(16)
S1 C1 1.8063(16)
C1 C2 1.527(2)
C1 H1A 0.9800
C1 H1B 0.9800
C2 B1 1.632(2)
C2 H2A 0.9800
C2 H2B 0.9800
C3 N4 1.1402(19)
C3 B1 1.623(2)
N4 C5 1.4722(19)
C5 C8 1.516(3)
C5 C7 1.517(3)
C5 C6 1.518(3)
C6 H6A 0.9700
C6 H6B 0.9700
C6 H6C 0.9700
C7 H7A 0.9700
C7 H7B 0.9700
C7 H7C 0.9700
C8 H8A 0.9700
C8 H8B 0.9700
C8 H8C 0.9700
C11 C12 1.380(3)
C11 C16 1.398(2)
C12 C13 1.393(3)
C12 H12 0.9400
C13 C14 1.368(4)
C13 H13 0.9400
C14 C15 1.369(3)
C14 H14 0.9400
C15 C16 1.384(3)
C15 H15 0.9400
C16 H16 0.9400
B1 C21 1.642(2)
B1 C31 1.648(2)
C21 C22 1.383(2)
C21 C26 1.391(2)
F22 C22 1.3584(19)
C22 C23 1.379(2)
F23 C23 1.344(2)
C23 C24 1.372(3)
F24 C24 1.340(2)
C24 C25 1.369(3)
F25 C25 1.3444(19)
C25 C26 1.381(2)
F26 C26 1.3480(19)
C31 C36 1.387(2)
C31 C32 1.389(2)
F32 C32 1.3557(19)
C32 C33 1.379(2)
F33 C33 1.3481(19)
C33 C34 1.371(3)
F34 C34 1.3407(19)
C34 C35 1.371(3)
F35 C35 1.345(2)
C35 C36 1.383(2)
F36 C36 1.3471(18)

loop_
_geom_torsion_atom_site_label_1
_geom_torsion_atom_site_label_2
_geom_torsion_atom_site_label_3
_geom_torsion_atom_site_label_4
_geom_torsion
C11 S1 C1 C2 178.21(10)
S1 C1 C2 B1 176.88(10)
B1 C3 N4 C5 133(3)
C3 N4 C5 C8 54.6(16)
C3 N4 C5 C7 175.0(15)
C3 N4 C5 C6 -65.8(15)
C1 S1 C11 C12 4.85(17)
C1 S1 C11 C16 -176.59(12)
C16 C11 C12 C13 1.4(3)
S1 C11 C12 C13 179.88(16)
C11 C12 C13 C14 -1.1(3)
C12 C13 C14 C15 0.1(3)
C13 C14 C15 C16 0.6(3)
C14 C15 C16 C11 -0.3(3)
C12 C11 C16 C15 -0.7(2)
S1 C11 C16 C15 -179.31(13)
N4 C3 B1 C2 64(3)
N4 C3 B1 C21 -176(100)
N4 C3 B1 C31 -59(3)
C1 C2 B1 C3 55.61(16)
C1 C2 B1 C21 -63.89(16)
C1 C2 B1 C31 170.82(12)
C3 B1 C21 C22 -13.4(2)
C2 B1 C21 C22 103.94(17)
C31 B1 C21 C22 -127.61(16)
C3 B1 C21 C26 168.41(13)
C2 B1 C21 C26 -74.28(16)
C31 B1 C21 C26 54.16(17)
C26 C21 C22 F22 177.86(14)
B1 C21 C22 F22 -0.5(2)
C26 C21 C22 C23 -1.1(2)
B1 C21 C22 C23 -179.45(16)
F22 C22 C23 F23 0.1(3)
C21 C22 C23 F23 179.11(16)
F22 C22 C23 C24 -178.85(16)
C21 C22 C23 C24 0.2(3)
F23 C23 C24 F24 0.7(3)
C22 C23 C24 F24 179.61(16)
F23 C23 C24 C25 -178.31(16)
C22 C23 C24 C25 0.6(3)
F24 C24 C25 F25 0.2(2)
C23 C24 C25 F25 179.16(15)
F24 C24 C25 C26 -179.37(14)
C23 C24 C25 C26 -0.4(2)
F25 C25 C26 F26 -1.6(2)
C24 C25 C26 F26 177.91(14)
F25 C25 C26 C21 179.76(13)
C24 C25 C26 C21 -0.7(2)
C22 C21 C26 F26 -177.17(13)
B1 C21 C26 F26 1.3(2)
C22 C21 C26 C25 1.4(2)
B1 C21 C26 C25 179.85(14)
C3 B1 C31 C36 135.92(15)
C2 B1 C31 C36 19.6(2)
C21 B1 C31 C36 -106.34(16)
C3 B1 C31 C32 -47.41(17)
C2 B1 C31 C32 -163.69(13)
C21 B1 C31 C32 70.33(17)
C36 C31 C32 F32 179.79(13)
B1 C31 C32 F32 2.8(2)
C36 C31 C32 C33 0.1(2)
B1 C31 C32 C33 -176.96(14)
F32 C32 C33 F33 2.0(2)
C31 C32 C33 F33 -178.26(14)
F32 C32 C33 C34 -178.38(14)
C31 C32 C33 C34 1.3(2)
F33 C33 C34 F34 -1.7(2)
C32 C33 C34 F34 178.68(14)
F33 C33 C34 C35 178.09(15)
C32 C33 C34 C35 -1.5(2)
F34 C34 C35 F35 -0.3(2)
C33 C34 C35 F35 179.91(15)
F34 C34 C35 C36 -179.87(15)
C33 C34 C35 C36 0.3(2)
F35 C35 C36 F36 -0.2(2)
C34 C35 C36 F36 179.35(15)
F35 C35 C36 C31 -178.39(15)
C34 C35 C36 C31 1.2(3)
C32 C31 C36 F36 -179.42(14)
B1 C31 C36 F36 -2.5(2)
C32 C31 C36 C35 -1.3(2)
B1 C31 C36 C35 175.55(14)
